data_1519712
loop_
_publ_author_name
'Comanescu, C. C.'
'Vyushkova, M.'
'Iluc, V. M.'

_publ_section_title
;
 Palladium carbene complexes as persistent radicals
;
_journal_issue 8
_journal_name_full 'Chem. Sci.'
_journal_page_first 4570
_journal_paper_doi 10.1039/C5SC01441G
_journal_volume 6
_journal_year 2015
_chemical_formula_sum 'C25 H37 I P2 Pd'
_chemical_formula_weight 632.79
_chemical_name_systematic
; 
 ? 
;
_space_group_IT_number 15
_symmetry_cell_setting monoclinic
_symmetry_space_group_name_Hall '-C 2yc'
_symmetry_space_group_name_H-M 'C 1 2/c 1'
_atom_sites_solution_hydrogens geom
_atom_sites_solution_primary direct
_atom_sites_solution_secondary difmap
_audit_creation_method SHELXL-97
_cell_angle_alpha 90.00
_cell_angle_beta 105.315(4)
_cell_angle_gamma 90.00
_cell_formula_units_Z 12
_cell_length_a 29.176(6)
_cell_length_b 12.515(2)
_cell_length_c 22.247(4)
_cell_measurement_temperature 120(2)
_cell_volume 7835(2)
_computing_structure_refinement 'SHELXL-97 (Sheldrick, 1997)'
_computing_structure_solution 'SHELXS-97 (Sheldrick, 1990)'
_diffrn_ambient_temperature 120(2)
_diffrn_measured_fraction_theta_full 1.000
_diffrn_measured_fraction_theta_max 1.000
_diffrn_radiation_monochromator graphite
_diffrn_radiation_source 'fine-focus sealed tube'
_diffrn_radiation_type MoK\a
_diffrn_radiation_wavelength 0.71073
_diffrn_reflns_av_R_equivalents 0.0219
_diffrn_reflns_av_sigmaI/netI 0.0103
_diffrn_reflns_limit_h_max 34
_diffrn_reflns_limit_h_min -34
_diffrn_reflns_limit_k_max 14
_diffrn_reflns_limit_k_min -14
_diffrn_reflns_limit_l_max 26
_diffrn_reflns_limit_l_min -26
_diffrn_reflns_number 55501
_diffrn_reflns_theta_full 25.00
_diffrn_reflns_theta_max 25.00
_diffrn_reflns_theta_min 1.78
_exptl_absorpt_coefficient_mu 2.025
_exptl_absorpt_correction_T_max 0.7454
_exptl_absorpt_correction_T_min 0.6649
_exptl_absorpt_correction_type multi-scan
_exptl_absorpt_process_details 'Bruker AXS area detector scaling and absorption correction'
_exptl_crystal_density_diffrn 1.609
_exptl_crystal_density_method 'not measured'
_exptl_crystal_description block
_exptl_crystal_F_000 3792
_exptl_crystal_size_max 0.02
_exptl_crystal_size_mid 0.02
_exptl_crystal_size_min 0.01
_refine_diff_density_max 1.412
_refine_diff_density_min -1.244
_refine_diff_density_rms 0.074
_refine_ls_extinction_method none
_refine_ls_goodness_of_fit_ref 1.080
_refine_ls_hydrogen_treatment constr
_refine_ls_matrix_type full
_refine_ls_number_parameters 384
_refine_ls_number_reflns 6893
_refine_ls_number_restraints 0
_refine_ls_restrained_S_all 1.080
_refine_ls_R_factor_all 0.0252
_refine_ls_R_factor_gt 0.0235
_refine_ls_shift/su_max 0.001
_refine_ls_shift/su_mean 0.000
_refine_ls_structure_factor_coef Fsqd
_refine_ls_weighting_details 'calc w=1/[\s^2^(Fo^2^)+(0.0123P)^2^+3.9621P] where P=(Fo^2^+2Fc^2^)/3'
_refine_ls_weighting_scheme calc
_refine_ls_wR_factor_gt 0.0511
_refine_ls_wR_factor_ref 0.0519
_reflns_number_gt 6564
_reflns_number_total 6893
_reflns_threshold_expression >2sigma(I)
_cod_data_source_file c5sc01441g3.cif
_cod_data_source_block cc56
_cod_depositor_comments 'Adding full bibliography for 1519705--1519713.cif.'
_cod_original_sg_symbol_H-M C2/c
_cod_database_code 1519712

loop_
_symmetry_equiv_pos_as_xyz
'x, y, z'
'-x, y, -z+1/2'
'x+1/2, y+1/2, z'
'-x+1/2, y+1/2, -z+1/2'
'-x, -y, -z'
'x, -y, z-1/2'
'-x+1/2, -y+1/2, -z'
'x+1/2, -y+1/2, z-1/2'

loop_
_atom_site_label
_atom_site_type_symbol
_atom_site_fract_x
_atom_site_fract_y
_atom_site_fract_z
_atom_site_U_iso_or_equiv
_atom_site_adp_type
_atom_site_occupancy
_atom_site_symmetry_multiplicity
_atom_site_calc_flag
_atom_site_refinement_flags
_atom_site_disorder_assembly
_atom_site_disorder_group
C67 C -0.0326(2) 0.2608(5) 0.2713(3) 0.0274(3) Uani 0.50 1 d P . 2
C69 C -0.0431(2) 0.1606(5) 0.2441(3) 0.0274(3) Uani 0.50 1 d P A 2
H69 H -0.0215 0.1262 0.2250 0.033 Uiso 0.50 1 calc PR A 2
C66 C -0.0527(2) 0.2590(5) 0.2412(3) 0.0274(3) Uani 0.50 1 d P . 1
C70 C -0.0660(2) 0.1541(5) 0.2216(3) 0.0274(3) Uani 0.50 1 d P . 1
H70 H -0.0547 0.1225 0.1894 0.033 Uiso 0.50 1 calc PR . 1
C64 C -0.09194(11) 0.1039(3) 0.24571(14) 0.0274(3) Uani 1 1 d . . .
H64 H -0.0951 0.0292 0.2382 0.033 Uiso 1 1 calc R A 1
I1 I 0.271888(7) 0.646317(15) 0.365308(9) 0.02369(5) Uani 1 1 d . . .
C1 C 0.39437(10) 0.4058(2) 0.46606(13) 0.0194(6) Uani 1 1 d . . .
H1 H 0.4121 0.3998 0.4334 0.023 Uiso 1 1 calc R . .
Pd1 Pd 0.337605(7) 0.506345(16) 0.426751(9) 0.01617(5) Uani 1 1 d . . .
P1 P 0.31054(2) 0.35751(6) 0.36599(3) 0.01717(14) Uani 1 1 d . . .
I2 I 0.0000 0.69270(2) 0.2500 0.02498(7) Uani 1 2 d S . .
Pd2 Pd -0.00594(4) 0.47853(3) 0.23895(3) 0.01438(17) Uani 0.50 1 d P . .
P2 P 0.36354(3) 0.59939(6) 0.51720(3) 0.01831(15) Uani 1 1 d . . .
P3 P -0.06005(3) 0.45376(6) 0.29734(4) 0.02435(17) Uani 1 1 d . . .
C3 C -0.01539(19) 0.3167(4) 0.2178(2) 0.0159(11) Uani 0.50 1 d P . .
H3 H -0.0267 0.3173 0.1739 0.019 Uiso 0.50 1 d P . .
C11 C 0.37607(10) 0.2939(2) 0.47133(13) 0.0196(6) Uani 1 1 d . . .
C12 C 0.34020(10) 0.2541(2) 0.42041(13) 0.0189(6) Uani 1 1 d . . .
C13 C 0.32637(10) 0.1472(2) 0.41872(14) 0.0217(6) Uani 1 1 d . . .
H13 H 0.3041 0.1199 0.3829 0.026 Uiso 1 1 calc R . .
C14 C 0.34504(11) 0.0804(2) 0.46918(15) 0.0266(7) Uani 1 1 d . . .
H14 H 0.3355 0.0077 0.4680 0.032 Uiso 1 1 calc R . .
C15 C 0.37763(11) 0.1208(2) 0.52116(15) 0.0262(7) Uani 1 1 d . . .
H15 H 0.3893 0.0763 0.5565 0.031 Uiso 1 1 calc R . .
C16 C 0.39344(10) 0.2258(2) 0.52215(14) 0.0235(6) Uani 1 1 d . . .
H16 H 0.4164 0.2516 0.5579 0.028 Uiso 1 1 calc R . .
C21 C 0.43089(10) 0.4491(2) 0.52306(13) 0.0223(6) Uani 1 1 d . . .
C22 C 0.42107(10) 0.5405(2) 0.55357(13) 0.0214(6) Uani 1 1 d . . .
C23 C 0.45474(11) 0.5803(3) 0.60619(14) 0.0272(7) Uani 1 1 d . . .
H23 H 0.4476 0.6415 0.6273 0.033 Uiso 1 1 calc R . .
C24 C 0.49820(11) 0.5299(3) 0.62705(15) 0.0319(7) Uani 1 1 d . . .
H24 H 0.5210 0.5566 0.6627 0.038 Uiso 1 1 calc R . .
C25 C 0.50869(11) 0.4411(3) 0.59638(16) 0.0332(8) Uani 1 1 d . . .
H25 H 0.5387 0.4072 0.6108 0.040 Uiso 1 1 calc R . .
C26 C 0.47551(11) 0.4011(3) 0.54443(15) 0.0284(7) Uani 1 1 d . . .
H26 H 0.4832 0.3405 0.5233 0.034 Uiso 1 1 calc R . .
C31 C 0.32089(11) 0.3272(2) 0.28938(14) 0.0242(6) Uani 1 1 d . . .
H31 H 0.3103 0.2523 0.2777 0.029 Uiso 1 1 calc R . .
C32 C 0.24592(10) 0.3413(2) 0.35603(13) 0.0213(6) Uani 1 1 d . . .
H32 H 0.2305 0.4067 0.3337 0.026 Uiso 1 1 calc R . .
C36 C 0.22246(11) 0.2461(3) 0.31670(14) 0.0284(7) Uani 1 1 d . . .
H36A H 0.1881 0.2484 0.3116 0.043 Uiso 1 1 calc R . .
H36B H 0.2354 0.1795 0.3376 0.043 Uiso 1 1 calc R . .
H36C H 0.2289 0.2494 0.2757 0.043 Uiso 1 1 calc R . .
C35 C 0.23516(11) 0.3420(3) 0.41967(14) 0.0293(7) Uani 1 1 d . . .
H35A H 0.2007 0.3391 0.4139 0.044 Uiso 1 1 calc R . .
H35B H 0.2478 0.4076 0.4420 0.044 Uiso 1 1 calc R . .
H35C H 0.2501 0.2798 0.4438 0.044 Uiso 1 1 calc R . .
C34 C 0.29222(11) 0.4026(3) 0.23943(14) 0.0282(7) Uani 1 1 d . . .
H34A H 0.3003 0.3896 0.2000 0.042 Uiso 1 1 calc R . .
H34B H 0.2998 0.4768 0.2524 0.042 Uiso 1 1 calc R . .
H34C H 0.2582 0.3899 0.2338 0.042 Uiso 1 1 calc R . .
C33 C 0.37407(12) 0.3354(3) 0.29457(16) 0.0328(7) Uani 1 1 d . . .
H33A H 0.3800 0.3161 0.2546 0.049 Uiso 1 1 calc R . .
H33B H 0.3915 0.2865 0.3270 0.049 Uiso 1 1 calc R . .
H33C H 0.3848 0.4088 0.3055 0.049 Uiso 1 1 calc R . .
C43 C 0.40940(14) 0.7730(3) 0.48481(17) 0.0411(9) Uani 1 1 d . . .
H43A H 0.4053 0.7328 0.4459 0.062 Uiso 1 1 calc R . .
H43B H 0.4399 0.7541 0.5137 0.062 Uiso 1 1 calc R . .
H43C H 0.4088 0.8497 0.4759 0.062 Uiso 1 1 calc R . .
C42 C 0.32747(11) 0.5722(2) 0.57239(13) 0.0250(6) Uani 1 1 d . . .
H42 H 0.3428 0.6090 0.6126 0.030 Uiso 1 1 calc R . .
C41 C 0.36929(12) 0.7455(2) 0.51405(14) 0.0273(7) Uani 1 1 d . . .
H41 H 0.3394 0.7717 0.4844 0.033 Uiso 1 1 calc R . .
C44 C 0.37399(14) 0.8065(3) 0.57491(15) 0.0379(8) Uani 1 1 d . . .
H44A H 0.3739 0.8835 0.5668 0.057 Uiso 1 1 calc R . .
H44B H 0.4038 0.7866 0.6050 0.057 Uiso 1 1 calc R . .
H44C H 0.3472 0.7886 0.5919 0.057 Uiso 1 1 calc R . .
C45 C 0.32662(12) 0.4521(3) 0.58528(15) 0.0311(7) Uani 1 1 d . . .
H45A H 0.3111 0.4145 0.5466 0.047 Uiso 1 1 calc R . .
H45B H 0.3089 0.4391 0.6164 0.047 Uiso 1 1 calc R . .
H45C H 0.3592 0.4259 0.6011 0.047 Uiso 1 1 calc R . .
C46 C 0.27719(12) 0.6163(3) 0.54834(16) 0.0349(8) Uani 1 1 d . . .
H46A H 0.2787 0.6935 0.5416 0.052 Uiso 1 1 calc R . .
H46B H 0.2592 0.6026 0.5791 0.052 Uiso 1 1 calc R . .
H46C H 0.2614 0.5813 0.5089 0.052 Uiso 1 1 calc R . .
C51 C -0.11538(11) 0.5207(2) 0.25533(13) 0.0237(6) Uani 1 1 d . . .
H51 H -0.1090 0.5993 0.2584 0.028 Uiso 1 1 calc R . .
C52 C -0.05156(12) 0.4810(3) 0.38051(15) 0.0330(8) Uani 1 1 d . . .
H52 H -0.0791 0.4500 0.3934 0.040 Uiso 1 1 calc R . .
C53 C -0.15841(11) 0.5008(3) 0.28087(15) 0.0311(7) Uani 1 1 d . . .
H53A H -0.1846 0.5474 0.2594 0.047 Uiso 1 1 calc R . .
H53B H -0.1499 0.5163 0.3256 0.047 Uiso 1 1 calc R . .
H53C H -0.1683 0.4260 0.2740 0.047 Uiso 1 1 calc R . .
C54 C -0.12646(15) 0.4913(3) 0.18617(15) 0.0427(9) Uani 1 1 d . . .
H54A H -0.1547 0.5304 0.1630 0.064 Uiso 1 1 calc R . .
H54B H -0.1324 0.4143 0.1812 0.064 Uiso 1 1 calc R . .
H54C H -0.0994 0.5104 0.1700 0.064 Uiso 1 1 calc R . .
C55 C -0.04938(15) 0.6002(3) 0.39489(19) 0.0514(8) Uani 1 1 d . . .
H55A H -0.0231 0.6325 0.3815 0.077 Uiso 1 1 calc R . .
H55B H -0.0442 0.6107 0.4398 0.077 Uiso 1 1 calc R . .
H55C H -0.0794 0.6339 0.3726 0.077 Uiso 1 1 calc R . .
C56 C -0.00661(14) 0.4238(3) 0.41657(19) 0.0514(8) Uani 1 1 d . . .
H56A H -0.0084 0.3483 0.4046 0.077 Uiso 1 1 calc R . .
H56B H -0.0036 0.4297 0.4614 0.077 Uiso 1 1 calc R . .
H56C H 0.0211 0.4568 0.4070 0.077 Uiso 1 1 calc R . .
C61 C -0.07152(11) 0.3109(2) 0.28764(15) 0.0274(3) Uani 1 1 d . . .
C62 C -0.10734(11) 0.2546(2) 0.30357(15) 0.0274(3) Uani 1 1 d . . .
H62 H -0.1254 0.2876 0.3283 0.033 Uiso 1 1 calc R . .
C63 C -0.11705(11) 0.1501(2) 0.28348(14) 0.0274(3) Uani 1 1 d . . .
H63 H -0.1409 0.1106 0.2957 0.033 Uiso 1 1 calc R . .

loop_
_atom_site_aniso_label
_atom_site_aniso_U_11
_atom_site_aniso_U_22
_atom_site_aniso_U_33
_atom_site_aniso_U_23
_atom_site_aniso_U_13
_atom_site_aniso_U_12
C67 0.0314(8) 0.0218(7) 0.0286(8) 0.0054(6) 0.0073(6) 0.0044(6)
C69 0.0314(8) 0.0218(7) 0.0286(8) 0.0054(6) 0.0073(6) 0.0044(6)
C66 0.0314(8) 0.0218(7) 0.0286(8) 0.0054(6) 0.0073(6) 0.0044(6)
C70 0.0314(8) 0.0218(7) 0.0286(8) 0.0054(6) 0.0073(6) 0.0044(6)
C64 0.0314(8) 0.0218(7) 0.0286(8) 0.0054(6) 0.0073(6) 0.0044(6)
I1 0.02500(10) 0.02238(10) 0.02091(10) 0.00127(8) 0.00117(7) 0.00766(8)
C1 0.0168(13) 0.0186(14) 0.0219(14) 0.0010(11) 0.0033(11) 0.0022(11)
Pd1 0.01689(11) 0.01471(10) 0.01510(10) -0.00037(8) 0.00102(8) 0.00119(8)
P1 0.0174(3) 0.0165(3) 0.0172(3) -0.0013(3) 0.0038(3) -0.0015(3)
I2 0.02895(15) 0.01508(13) 0.03130(15) 0.000 0.00867(12) 0.000
Pd2 0.0151(5) 0.01367(16) 0.0144(6) -0.00026(16) 0.0039(4) -0.00090(19)
P2 0.0227(4) 0.0170(4) 0.0142(3) 0.0005(3) 0.0030(3) -0.0006(3)
P3 0.0224(4) 0.0174(4) 0.0386(5) 0.0059(3) 0.0173(3) 0.0053(3)
C3 0.019(3) 0.012(3) 0.015(3) -0.001(2) 0.003(2) 0.000(2)
C11 0.0200(14) 0.0182(14) 0.0221(14) -0.0006(11) 0.0082(12) 0.0031(11)
C12 0.0202(14) 0.0187(14) 0.0194(14) 0.0006(11) 0.0085(11) 0.0017(11)
C13 0.0210(14) 0.0192(14) 0.0259(15) -0.0044(12) 0.0080(12) -0.0020(12)
C14 0.0257(15) 0.0167(14) 0.0402(18) 0.0022(13) 0.0138(14) -0.0005(12)
C15 0.0258(16) 0.0245(16) 0.0295(16) 0.0080(13) 0.0098(13) 0.0048(13)
C16 0.0209(14) 0.0237(15) 0.0247(15) 0.0007(12) 0.0038(12) 0.0036(12)
C21 0.0219(14) 0.0200(15) 0.0221(15) 0.0044(12) 0.0006(12) -0.0035(12)
C22 0.0223(15) 0.0191(14) 0.0198(14) 0.0039(12) 0.0004(12) -0.0041(12)
C23 0.0312(17) 0.0255(16) 0.0211(15) 0.0004(13) 0.0004(13) -0.0066(13)
C24 0.0263(16) 0.0344(18) 0.0266(16) 0.0044(14) -0.0077(13) -0.0099(14)
C25 0.0227(16) 0.0343(18) 0.0356(18) 0.0100(15) -0.0049(14) -0.0003(14)
C26 0.0240(16) 0.0258(16) 0.0327(17) 0.0037(13) 0.0026(13) 0.0015(13)
C31 0.0338(17) 0.0190(15) 0.0228(15) -0.0023(12) 0.0130(13) -0.0039(13)
C32 0.0182(14) 0.0252(15) 0.0190(14) 0.0011(12) 0.0025(11) -0.0017(12)
C36 0.0251(16) 0.0326(17) 0.0253(16) -0.0001(13) 0.0027(13) -0.0116(13)
C35 0.0221(15) 0.0432(19) 0.0239(16) 0.0001(14) 0.0085(12) 0.0001(14)
C34 0.0326(17) 0.0327(17) 0.0199(15) 0.0000(13) 0.0082(13) -0.0071(14)
C33 0.0361(18) 0.0329(18) 0.0364(18) 0.0045(15) 0.0221(15) 0.0063(15)
C43 0.063(2) 0.0269(18) 0.0349(19) 0.0042(15) 0.0153(18) -0.0096(17)
C42 0.0326(17) 0.0272(16) 0.0161(14) -0.0020(12) 0.0079(12) -0.0010(13)
C41 0.0416(18) 0.0155(14) 0.0217(15) -0.0001(12) 0.0030(13) -0.0004(13)
C44 0.064(2) 0.0196(16) 0.0281(17) -0.0039(14) 0.0084(16) -0.0028(16)
C45 0.0361(18) 0.0337(18) 0.0255(16) 0.0065(14) 0.0117(14) -0.0040(14)
C46 0.0369(19) 0.040(2) 0.0322(18) -0.0024(15) 0.0166(15) 0.0060(16)
C51 0.0300(16) 0.0200(15) 0.0185(14) 0.0022(12) 0.0018(12) 0.0046(12)
C52 0.0280(17) 0.0357(19) 0.0297(17) 0.0130(14) -0.0021(13) -0.0003(14)
C53 0.0219(15) 0.0398(19) 0.0288(17) -0.0050(14) 0.0018(13) 0.0120(14)
C54 0.063(2) 0.043(2) 0.0216(17) -0.0002(15) 0.0094(16) -0.0166(19)
C55 0.0472(16) 0.0444(16) 0.0484(17) 0.0065(13) -0.0123(13) 0.0077(13)
C56 0.0472(16) 0.0444(16) 0.0484(17) 0.0065(13) -0.0123(13) 0.0077(13)
C61 0.0314(8) 0.0218(7) 0.0286(8) 0.0054(6) 0.0073(6) 0.0044(6)
C62 0.0314(8) 0.0218(7) 0.0286(8) 0.0054(6) 0.0073(6) 0.0044(6)
C63 0.0314(8) 0.0218(7) 0.0286(8) 0.0054(6) 0.0073(6) 0.0044(6)

loop_
_atom_type_symbol
_atom_type_description
_atom_type_scat_dispersion_real
_atom_type_scat_dispersion_imag
_atom_type_scat_source
C C 0.0033 0.0016 'International Tables Vol C Tables 4.2.6.8 and 6.1.1.4'
H H 0.0000 0.0000 'International Tables Vol C Tables 4.2.6.8 and 6.1.1.4'
P P 0.1023 0.0942 'International Tables Vol C Tables 4.2.6.8 and 6.1.1.4'
Pd Pd -0.9988 1.0072 'International Tables Vol C Tables 4.2.6.8 and 6.1.1.4'
I I -0.4742 1.8119 'International Tables Vol C Tables 4.2.6.8 and 6.1.1.4'

loop_
_geom_angle_atom_site_label_1
_geom_angle_atom_site_label_2
_geom_angle_atom_site_label_3
_geom_angle
_geom_angle_site_symmetry_1
_geom_angle_site_symmetry_3
C69 C67 C61 114.1(6) . .
C69 C67 C3 124.8(6) . 2
C61 C67 C3 121.1(5) . 2
C69 C67 C3 98.6(5) . .
C61 C67 C3 115.6(5) . .
C3 C67 C3 57.0(4) 2 .
C67 C69 C64 119.0(5) . .
C67 C69 H69 120.5 . .
C64 C69 H69 120.5 . .
C70 C66 C61 120.9(5) . .
C70 C66 C3 120.4(6) . .
C61 C66 C3 118.5(5) . .
C64 C70 C66 120.1(6) . .
C64 C70 H70 120.0 . .
C66 C70 H70 120.0 . .
C70 C64 C63 123.1(4) . .
C63 C64 C69 116.5(3) . .
C70 C64 H64 118.4 . .
C63 C64 H64 118.4 . .
C69 C64 H64 118.6 . .
C11 C1 C21 116.6(2) . .
C11 C1 Pd1 109.52(18) . .
C21 C1 Pd1 116.03(19) . .
C11 C1 H1 104.4 . .
C21 C1 H1 104.4 . .
Pd1 C1 H1 104.4 . .
C1 Pd1 P2 84.02(8) . .
C1 Pd1 P1 82.51(8) . .
P2 Pd1 P1 155.68(3) . .
C1 Pd1 I1 171.75(8) . .
P2 Pd1 I1 98.17(2) . .
P1 Pd1 I1 98.05(2) . .
C12 P1 C31 107.58(13) . .
C12 P1 C32 106.93(13) . .
C31 P1 C32 106.07(13) . .
C12 P1 Pd1 98.88(9) . .
C31 P1 Pd1 126.19(10) . .
C32 P1 Pd1 109.73(10) . .
Pd2 Pd2 C3 103.23(14) 2 .
Pd2 Pd2 C3 63.79(13) 2 2
C3 Pd2 C3 39.5(3) . 2
Pd2 Pd2 P3 85.5(3) 2 2
C3 Pd2 P3 82.08(15) . 2
C3 Pd2 P3 82.34(14) 2 2
Pd2 Pd2 P3 81.5(3) 2 .
C3 Pd2 P3 85.84(15) . .
C3 Pd2 P3 78.03(14) 2 .
P3 Pd2 P3 159.77(4) 2 .
Pd2 Pd2 I2 84.447(10) 2 .
C3 Pd2 I2 172.19(14) . .
C3 Pd2 I2 148.20(13) 2 .
P3 Pd2 I2 97.28(4) 2 .
P3 Pd2 I2 96.84(4) . .
C22 P2 C41 109.72(14) . .
C22 P2 C42 104.53(14) . .
C41 P2 C42 106.38(14) . .
C22 P2 Pd1 103.82(10) . .
C41 P2 Pd1 119.19(10) . .
C42 P2 Pd1 112.27(10) . .
C61 P3 C52 105.90(15) . .
C61 P3 C51 106.11(14) . .
C52 P3 C51 107.14(14) . .
C61 P3 Pd2 103.64(11) . 2
C52 P3 Pd2 115.31(11) . 2
C51 P3 Pd2 117.68(10) . 2
C61 P3 Pd2 101.32(11) . .
C52 P3 Pd2 127.68(11) . .
C51 P3 Pd2 106.91(10) . .
C3 C3 C66 88.5(5) 2 .
C3 C3 C67 63.1(4) 2 2
C66 C3 C67 116.1(5) . 2
C3 C3 C67 59.9(4) 2 .
C67 C3 C67 97.9(5) 2 .
C3 C3 Pd2 76.70(14) 2 .
C66 C3 Pd2 116.9(4) . .
C67 C3 Pd2 110.4(4) 2 .
C67 C3 Pd2 108.1(4) . .
C3 C3 Pd2 63.76(13) 2 2
C66 C3 Pd2 115.1(4) . 2
C67 C3 Pd2 101.8(4) 2 2
C67 C3 Pd2 100.5(3) . 2
C3 C3 H3 163.8 2 .
C66 C3 H3 105.9 . .
C67 C3 H3 103.0 2 .
C67 C3 H3 133.8 . .
Pd2 C3 H3 102.4 . .
Pd2 C3 H3 114.5 2 .
C16 C11 C12 117.8(3) . .
C16 C11 C1 124.5(3) . .
C12 C11 C1 117.7(2) . .
C13 C12 C11 120.5(3) . .
C13 C12 P1 125.4(2) . .
C11 C12 P1 113.7(2) . .
C14 C13 C12 120.4(3) . .
C14 C13 H13 119.8 . .
C12 C13 H13 119.8 . .
C15 C14 C13 119.4(3) . .
C15 C14 H14 120.3 . .
C13 C14 H14 120.3 . .
C14 C15 C16 120.7(3) . .
C14 C15 H15 119.7 . .
C16 C15 H15 119.7 . .
C15 C16 C11 121.0(3) . .
C15 C16 H16 119.5 . .
C11 C16 H16 119.5 . .
C22 C21 C26 118.6(3) . .
C22 C21 C1 120.5(3) . .
C26 C21 C1 120.9(3) . .
C21 C22 C23 120.4(3) . .
C21 C22 P2 113.6(2) . .
C23 C22 P2 126.0(2) . .
C24 C23 C22 119.7(3) . .
C24 C23 H23 120.1 . .
C22 C23 H23 120.1 . .
C25 C24 C23 120.3(3) . .
C25 C24 H24 119.8 . .
C23 C24 H24 119.8 . .
C24 C25 C26 120.3(3) . .
C24 C25 H25 119.8 . .
C26 C25 H25 119.8 . .
C25 C26 C21 120.6(3) . .
C25 C26 H26 119.7 . .
C21 C26 H26 119.7 . .
C34 C31 C33 111.3(2) . .
C34 C31 P1 110.7(2) . .
C33 C31 P1 109.1(2) . .
C34 C31 H31 108.6 . .
C33 C31 H31 108.6 . .
P1 C31 H31 108.6 . .
C35 C32 C36 111.3(3) . .
C35 C32 P1 109.90(19) . .
C36 C32 P1 116.2(2) . .
C35 C32 H32 106.2 . .
C36 C32 H32 106.2 . .
P1 C32 H32 106.2 . .
C32 C36 H36A 109.5 . .
C32 C36 H36B 109.5 . .
H36A C36 H36B 109.5 . .
C32 C36 H36C 109.5 . .
H36A C36 H36C 109.5 . .
H36B C36 H36C 109.5 . .
C32 C35 H35A 109.5 . .
C32 C35 H35B 109.5 . .
H35A C35 H35B 109.5 . .
C32 C35 H35C 109.5 . .
H35A C35 H35C 109.5 . .
H35B C35 H35C 109.5 . .
C31 C34 H34A 109.5 . .
C31 C34 H34B 109.5 . .
H34A C34 H34B 109.5 . .
C31 C34 H34C 109.5 . .
H34A C34 H34C 109.5 . .
H34B C34 H34C 109.5 . .
C31 C33 H33A 109.5 . .
C31 C33 H33B 109.5 . .
H33A C33 H33B 109.5 . .
C31 C33 H33C 109.5 . .
H33A C33 H33C 109.5 . .
H33B C33 H33C 109.5 . .
C41 C43 H43A 109.5 . .
C41 C43 H43B 109.5 . .
H43A C43 H43B 109.5 . .
C41 C43 H43C 109.5 . .
H43A C43 H43C 109.5 . .
H43B C43 H43C 109.5 . .
C46 C42 C45 111.0(3) . .
C46 C42 P2 111.3(2) . .
C45 C42 P2 110.2(2) . .
C46 C42 H42 108.0 . .
C45 C42 H42 108.0 . .
P2 C42 H42 108.0 . .
C43 C41 C44 111.5(3) . .
C43 C41 P2 109.2(2) . .
C44 C41 P2 116.8(2) . .
C43 C41 H41 106.2 . .
C44 C41 H41 106.2 . .
P2 C41 H41 106.2 . .
C41 C44 H44A 109.5 . .
C41 C44 H44B 109.5 . .
H44A C44 H44B 109.5 . .
C41 C44 H44C 109.5 . .
H44A C44 H44C 109.5 . .
H44B C44 H44C 109.5 . .
C42 C45 H45A 109.5 . .
C42 C45 H45B 109.5 . .
H45A C45 H45B 109.5 . .
C42 C45 H45C 109.5 . .
H45A C45 H45C 109.5 . .
H45B C45 H45C 109.5 . .
C42 C46 H46A 109.5 . .
C42 C46 H46B 109.5 . .
H46A C46 H46B 109.5 . .
C42 C46 H46C 109.5 . .
H46A C46 H46C 109.5 . .
H46B C46 H46C 109.5 . .
C53 C51 C54 111.0(3) . .
C53 C51 P3 115.7(2) . .
C54 C51 P3 109.0(2) . .
C53 C51 H51 106.9 . .
C54 C51 H51 106.9 . .
P3 C51 H51 106.9 . .
C55 C52 C56 111.5(3) . .
C55 C52 P3 112.4(2) . .
C56 C52 P3 108.2(3) . .
C55 C52 H52 108.2 . .
C56 C52 H52 108.2 . .
P3 C52 H52 108.2 . .
C51 C53 H53A 109.5 . .
C51 C53 H53B 109.5 . .
H53A C53 H53B 109.5 . .
C51 C53 H53C 109.5 . .
H53A C53 H53C 109.5 . .
H53B C53 H53C 109.5 . .
C51 C54 H54A 109.5 . .
C51 C54 H54B 109.5 . .
H54A C54 H54B 109.5 . .
C51 C54 H54C 109.5 . .
H54A C54 H54C 109.5 . .
H54B C54 H54C 109.5 . .
C52 C55 H55A 109.5 . .
C52 C55 H55B 109.5 . .
H55A C55 H55B 109.5 . .
C52 C55 H55C 109.5 . .
H55A C55 H55C 109.5 . .
H55B C55 H55C 109.5 . .
C52 C56 H56A 109.5 . .
C52 C56 H56B 109.5 . .
H56A C56 H56B 109.5 . .
C52 C56 H56C 109.5 . .
H56A C56 H56C 109.5 . .
H56B C56 H56C 109.5 . .
C62 C61 C67 123.3(4) . .
C62 C61 C66 114.2(4) . .
C62 C61 P3 126.7(2) . .
C67 C61 P3 109.1(3) . .
C66 C61 P3 115.6(3) . .
C61 C62 C63 120.1(3) . .
C61 C62 H62 119.9 . .
C63 C62 H62 119.9 . .
C64 C63 C62 119.7(3) . .
C64 C63 H63 120.1 . .
C62 C63 H63 120.1 . .

loop_
_geom_bond_atom_site_label_1
_geom_bond_atom_site_label_2
_geom_bond_distance
_geom_bond_site_symmetry_2
C67 C69 1.391(9) .
C67 C61 1.427(7) .
C67 C3 1.525(8) 2
C67 C3 1.572(8) .
C69 C64 1.602(7) .
C69 H69 0.9500 .
C66 C70 1.406(9) .
C66 C61 1.446(7) .
C66 C3 1.508(8) .
C70 C64 1.211(7) .
C70 H70 0.9500 .
C64 C63 1.379(4) .
C64 H64 0.9500 .
I1 Pd1 2.6887(4) .
C1 C11 1.515(4) .
C1 C21 1.524(4) .
C1 Pd1 2.080(3) .
C1 H1 1.0000 .
Pd1 P2 2.2744(8) .
Pd1 P1 2.3144(8) .
P1 C12 1.827(3) .
P1 C31 1.847(3) .
P1 C32 1.851(3) .
I2 Pd2 2.6930(6) .
I2 Pd2 2.6930(6) 2
Pd2 Pd2 0.5212(9) 2
Pd2 C3 2.082(5) .
Pd2 C3 2.259(5) 2
Pd2 P3 2.2968(15) 2
Pd2 P3 2.3151(15) .
P2 C22 1.816(3) .
P2 C41 1.839(3) .
P2 C42 1.848(3) .
P3 C61 1.821(3) .
P3 C52 1.833(4) .
P3 C51 1.840(3) .
P3 Pd2 2.2968(15) 2
C3 C3 1.478(10) 2
C3 C67 1.525(8) 2
C3 Pd2 2.259(5) 2
C3 H3 0.9440 .
C11 C16 1.400(4) .
C11 C12 1.414(4) .
C12 C13 1.395(4) .
C13 C14 1.390(4) .
C13 H13 0.9500 .
C14 C15 1.384(5) .
C14 H14 0.9500 .
C15 C16 1.391(4) .
C15 H15 0.9500 .
C16 H16 0.9500 .
C21 C22 1.398(4) .
C21 C26 1.398(4) .
C22 C23 1.406(4) .
C23 C24 1.382(5) .
C23 H23 0.9500 .
C24 C25 1.380(5) .
C24 H24 0.9500 .
C25 C26 1.390(4) .
C25 H25 0.9500 .
C26 H26 0.9500 .
C31 C34 1.528(4) .
C31 C33 1.529(4) .
C31 H31 1.0000 .
C32 C35 1.529(4) .
C32 C36 1.529(4) .
C32 H32 1.0000 .
C36 H36A 0.9800 .
C36 H36B 0.9800 .
C36 H36C 0.9800 .
C35 H35A 0.9800 .
C35 H35B 0.9800 .
C35 H35C 0.9800 .
C34 H34A 0.9800 .
C34 H34B 0.9800 .
C34 H34C 0.9800 .
C33 H33A 0.9800 .
C33 H33B 0.9800 .
C33 H33C 0.9800 .
C43 C41 1.521(5) .
C43 H43A 0.9800 .
C43 H43B 0.9800 .
C43 H43C 0.9800 .
C42 C46 1.526(4) .
C42 C45 1.532(4) .
C42 H42 1.0000 .
C41 C44 1.529(4) .
C41 H41 1.0000 .
C44 H44A 0.9800 .
C44 H44B 0.9800 .
C44 H44C 0.9800 .
C45 H45A 0.9800 .
C45 H45B 0.9800 .
C45 H45C 0.9800 .
C46 H46A 0.9800 .
C46 H46B 0.9800 .
C46 H46C 0.9800 .
C51 C53 1.529(4) .
C51 C54 1.531(4) .
C51 H51 1.0000 .
C52 C55 1.523(5) .
C52 C56 1.523(5) .
C52 H52 1.0000 .
C53 H53A 0.9800 .
C53 H53B 0.9800 .
C53 H53C 0.9800 .
C54 H54A 0.9800 .
C54 H54B 0.9800 .
C54 H54C 0.9800 .
C55 H55A 0.9800 .
C55 H55B 0.9800 .
C55 H55C 0.9800 .
C56 H56A 0.9800 .
C56 H56B 0.9800 .
C56 H56C 0.9800 .
C61 C62 1.382(4) .
C62 C63 1.387(4) .
C62 H62 0.9500 .
C63 H63 0.9500 .
